data_2212941
loop_
_publ_author_name
'Novak, Igor'

_publ_section_title
;
 1,2,4-Triiodobenzene
;
_journal_coeditor_code KP2084
_journal_issue 4
_journal_name_full 'Acta Crystallographica Section E'
_journal_page_first o1542
_journal_page_last o1543
_journal_paper_doi 10.1107/S1600536807009130
_journal_volume 63
_journal_year 2007
_chemical_formula_iupac 'C6 H3 I3'
_chemical_formula_moiety 'C6 H3 I3'
_chemical_formula_sum 'C6 H3 I3'
_chemical_formula_weight 455.78
_chemical_name_systematic
;
1,2,4-Triiodobenzene
;
_space_group_IT_number 32
_symmetry_cell_setting orthorhombic
_symmetry_space_group_name_Hall 'P 2 -2ab'
_symmetry_space_group_name_H-M 'P b a 2'
_atom_sites_solution_hydrogens geom
_atom_sites_solution_primary direct
_atom_sites_solution_secondary difmap
_audit_creation_method SHELXL-97
_cell_angle_alpha 90.00
_cell_angle_beta 90.00
_cell_angle_gamma 90.00
_cell_formula_units_Z 4
_cell_length_a 12.6534(14)
_cell_length_b 16.1729(19)
_cell_length_c 4.3244(5)
_cell_measurement_reflns_used 2799
_cell_measurement_temperature 223(2)
_cell_measurement_theta_max 30.1
_cell_measurement_theta_min 2.5
_cell_volume 884.95(18)
_computing_cell_refinement 'SAINT (Bruker, 1997)'
_computing_data_collection 'SMART (Bruker, 1997)'
_computing_data_reduction SAINT
_computing_molecular_graphics 'SHELXTL (Sheldrick, 1997b)'
_computing_publication_material SHELXTL
_computing_structure_refinement 'SHELXL97 (Sheldrick, 1997a)'
_computing_structure_solution 'SHELXS97 (Sheldrick, 1997a)'
_diffrn_ambient_temperature 223(2)
_diffrn_measured_fraction_theta_full 0.998
_diffrn_measured_fraction_theta_max 0.998
_diffrn_measurement_device_type 'Bruker SMART CCD area-detector'
_diffrn_measurement_method \w
_diffrn_radiation_monochromator graphite
_diffrn_radiation_source 'fine-focus sealed tube'
_diffrn_radiation_type MoK\a
_diffrn_radiation_wavelength 0.71073
_diffrn_reflns_av_R_equivalents 0.0598
_diffrn_reflns_av_sigmaI/netI 0.0467
_diffrn_reflns_limit_h_max 15
_diffrn_reflns_limit_h_min -16
_diffrn_reflns_limit_k_max 21
_diffrn_reflns_limit_k_min -19
_diffrn_reflns_limit_l_max 5
_diffrn_reflns_limit_l_min -5
_diffrn_reflns_number 6090
_diffrn_reflns_theta_full 27.49
_diffrn_reflns_theta_max 27.49
_diffrn_reflns_theta_min 2.04
_diffrn_standards_decay_% 0
_exptl_absorpt_coefficient_mu 10.514
_exptl_absorpt_correction_T_max 0.8173
_exptl_absorpt_correction_T_min 0.2057
_exptl_absorpt_correction_type psi-scan
_exptl_absorpt_process_details '(SADABS; Sheldrick, 2001)'
_exptl_crystal_colour colourless
_exptl_crystal_density_diffrn 3.421
_exptl_crystal_description 'needle, cut'
_exptl_crystal_F_000 792
_exptl_crystal_size_max 0.22
_exptl_crystal_size_mid 0.08
_exptl_crystal_size_min 0.02
_refine_diff_density_max 1.213
_refine_diff_density_min -0.799
_refine_ls_abs_structure_details 'Flack (1983), 862 Friedel pairs?'
_refine_ls_abs_structure_Flack 0.13(9)
_refine_ls_extinction_coef 0.0001
_refine_ls_extinction_expression Fc^*^=kFc[1+0.001xFc^2^\l^3^/sin(2\q)]^-1/4^
_refine_ls_extinction_method SHELXL97
_refine_ls_goodness_of_fit_ref 1.007
_refine_ls_hydrogen_treatment constr
_refine_ls_matrix_type full
_refine_ls_number_parameters 86
_refine_ls_number_reflns 2019
_refine_ls_number_restraints 1
_refine_ls_restrained_S_all 1.007
_refine_ls_R_factor_all 0.0372
_refine_ls_R_factor_gt 0.0323
_refine_ls_shift/su_max 0.0500
_refine_ls_shift/su_mean 0.043
_refine_ls_structure_factor_coef Fsqd
_refine_ls_weighting_details 'calc w=1/[\s^2^(Fo^2^)+(0.0289P)^2^] where P=(Fo^2^+2Fc^2^)/3'
_refine_ls_weighting_scheme calc
_refine_ls_wR_factor_gt 0.0600
_refine_ls_wR_factor_ref 0.0621
_reflns_number_gt 1889
_reflns_number_total 2019
_reflns_threshold_expression I>2\s(I)
_cod_data_source_file kp2084.cif
_cod_data_source_block I
_cod_database_code 2212941
_cod_database_fobs_code 2212941

loop_
_symmetry_equiv_pos_as_xyz
'x, y, z'
'-x, -y, z'
'x+1/2, -y+1/2, z'
'-x+1/2, y+1/2, z'

loop_
_atom_site_type_symbol
_atom_site_label
_atom_site_fract_x
_atom_site_fract_y
_atom_site_fract_z
_atom_site_U_iso_or_equiv
_atom_site_adp_type
_atom_site_calc_flag
_atom_site_refinement_flags
_atom_site_occupancy
I I1 0.51837(4) 0.34319(3) 0.20178(13) 0.03470(14) Uani d . 1
I I2 0.43009(4) 0.12842(3) 0.10835(14) 0.03528(14) Uani d . 1
I I3 0.80843(4) 0.01489(3) 0.80635(13) 0.03488(14) Uani d . 1
C C1 0.6031(5) 0.2426(5) 0.3755(18) 0.0291(16) Uani d . 1
C C2 0.5691(5) 0.1620(5) 0.3419(18) 0.0253(15) Uani d . 1
C C3 0.6283(5) 0.0961(5) 0.4635(17) 0.0288(16) Uani d . 1
H H3 0.6058 0.0412 0.4370 0.07 Uiso calc R 1
C C4 0.7204(5) 0.1137(4) 0.623(2) 0.0281(16) Uani d . 1
C C5 0.7533(5) 0.1949(5) 0.6620(17) 0.0309(16) Uani d . 1
H H5 0.8156 0.2064 0.7723 0.07 Uiso calc R 1
C C6 0.6954(6) 0.2579(5) 0.5406(18) 0.0308(17) Uani d . 1
H H6 0.7182 0.3128 0.5686 0.0410 Uiso calc R 1

loop_
_atom_site_aniso_label
_atom_site_aniso_U_11
_atom_site_aniso_U_22
_atom_site_aniso_U_33
_atom_site_aniso_U_12
_atom_site_aniso_U_13
_atom_site_aniso_U_23
I1 0.0351(2) 0.0273(2) 0.0417(3) 0.0018(2) -0.0009(2) 0.0043(2)
I2 0.0306(2) 0.0349(3) 0.0403(3) -0.0037(2) -0.0075(2) 0.0010(2)
I3 0.0326(2) 0.0300(3) 0.0421(3) 0.0045(2) -0.0039(2) 0.0015(2)
C1 0.031(3) 0.023(4) 0.033(4) 0.004(3) 0.007(3) 0.005(3)
C2 0.025(3) 0.025(4) 0.026(4) -0.004(3) -0.003(3) -0.002(3)
C3 0.030(4) 0.025(4) 0.032(4) 0.000(3) 0.003(3) -0.004(3)
C4 0.022(3) 0.024(4) 0.039(4) 0.004(3) 0.005(3) -0.002(3)
C5 0.029(3) 0.038(4) 0.025(4) 0.001(3) 0.000(3) 0.000(3)
C6 0.034(4) 0.021(4) 0.037(5) -0.006(3) 0.002(3) -0.002(3)

loop_
_atom_type_symbol
_atom_type_description
_atom_type_scat_dispersion_real
_atom_type_scat_dispersion_imag
_atom_type_scat_source
C C 0.0033 0.0016 'International Tables Vol C Tables 4.2.6.8 and 6.1.1.4'
H H 0.0000 0.0000 'International Tables Vol C Tables 4.2.6.8 and 6.1.1.4'
I I -0.4742 1.8119 'International Tables Vol C Tables 4.2.6.8 and 6.1.1.4'

loop_
_geom_angle_atom_site_label_1
_geom_angle_atom_site_label_2
_geom_angle_atom_site_label_3
_geom_angle
C2 C1 C6 119.0(7)
C2 C1 I1 122.5(5)
C6 C1 I1 118.5(6)
C1 C2 C3 120.7(6)
C1 C2 I2 123.8(5)
C3 C2 I2 115.5(5)
C4 C3 C2 118.7(7)
C4 C3 H3 120.7
C2 C3 H3 120.7
C3 C4 C5 120.5(7)
C3 C4 I3 118.6(5)
C5 C4 I3 121.0(5)
C6 C5 C4 120.1(7)
C6 C5 H5 120.0
C4 C5 H5 120.0
C5 C6 C1 121.1(7)
C5 C6 H6 119.5
C1 C6 H6 119.5

loop_
_geom_bond_atom_site_label_1
_geom_bond_atom_site_label_2
_geom_bond_distance
I1 C1 2.088(7)
I2 C2 2.100(7)
I3 C4 2.102(7)
C1 C2 1.381(10)
C1 C6 1.391(10)
C2 C3 1.404(10)
C3 C4 1.384(10)
C3 H3 0.9400
C4 C5 1.388(10)
C5 C6 1.361(10)
C5 H5 0.9400
C6 H6 0.9400

loop_
_cod_related_entry_id
_cod_related_entry_database
_cod_related_entry_code
1 ChemSpider 2282485
